data_7221936
loop_
_publ_author_name
'Barve, Indrajeet J.'
'Dalvi, Prashant B.'
'Thikekar, Tushar Ulhas'
'Chanda, Kaushik'
'Liu, Yu-Li'
'Fang, Chiu-Ping'
'Liu, Chia-Chen'
'Sun, Chung-Ming'

_publ_section_title
;
 Design, synthesis and diversification of natural product-inspired
 hydantoin-fused tetrahydroazepino indoles
;
_journal_issue 89
_journal_name_full 'RSC Adv.'
_journal_page_first 73169
_journal_paper_doi 10.1039/C5RA12063B
_journal_volume 5
_journal_year 2015
_chemical_formula_sum 'C25 H23 N3 O3 S'
_chemical_formula_weight 445.52
_chemical_name_systematic
'(S)-ethyl 1-oxo-2-phenethyl-3-thioxo-1,2,3,7,12,12a-hexahydroimidazo[1',5':1,7]azepino[4,5-b]indole-6-carboxylate'
_space_group_crystal_system monoclinic
_space_group_IT_number 14
_space_group_name_Hall '-P 2ybc'
_space_group_name_H-M_alt 'P 1 21/c 1'
_symmetry_space_group_name_Hall '-P 2ybc'
_symmetry_space_group_name_H-M 'P 1 21/c 1'
_atom_sites_solution_hydrogens geom
_audit_creation_method SHELXL-2014
_audit_update_record
;
2014-10-01 deposited with the CCDC.
2015-08-24 downloaded from the CCDC.
;
_cell_angle_alpha 90
_cell_angle_beta 99.772(2)
_cell_angle_gamma 90
_cell_formula_units_Z 4
_cell_length_a 12.6842(5)
_cell_length_b 20.3035(8)
_cell_length_c 8.2806(3)
_cell_measurement_reflns_used 4870
_cell_measurement_temperature 100(2)
_cell_measurement_theta_max 26.1290
_cell_measurement_theta_min 2.6900
_cell_volume 2101.59(14)
_computing_cell_refinement 'SAINT V8.34A (Bruker AXS Inc., 2013)'
_computing_data_collection 'APEX2 (Bruker AXS, 2010)'
_computing_data_reduction 'SAINT V8.34A (Bruker AXS Inc., 2013)'
_computing_molecular_graphics 'SHELXTL (Sheldrick, 2008)'
_computing_publication_material SHELXTL
_computing_structure_refinement 'SHELXL-2014 (Sheldrick, 2014)'
_diffrn_ambient_temperature 100(2)
_diffrn_detector_area_resol_mean 8.3333
_diffrn_measured_fraction_theta_full 0.998
_diffrn_measured_fraction_theta_max 0.998
_diffrn_measurement_device_type 'Bruker APEX-II CCD'
_diffrn_measurement_method '\f and \w scans'
_diffrn_radiation_type MoK\a
_diffrn_radiation_wavelength 0.71073
_diffrn_reflns_av_R_equivalents 0.0368
_diffrn_reflns_av_unetI/netI 0.0379
_diffrn_reflns_laue_measured_fraction_full 0.998
_diffrn_reflns_laue_measured_fraction_max 0.998
_diffrn_reflns_limit_h_max 15
_diffrn_reflns_limit_h_min -15
_diffrn_reflns_limit_k_max 25
_diffrn_reflns_limit_k_min -25
_diffrn_reflns_limit_l_max 5
_diffrn_reflns_limit_l_min -10
_diffrn_reflns_number 15564
_diffrn_reflns_point_group_measured_fraction_full 0.998
_diffrn_reflns_point_group_measured_fraction_max 0.998
_diffrn_reflns_theta_full 25.242
_diffrn_reflns_theta_max 26.363
_diffrn_reflns_theta_min 1.629
_exptl_absorpt_coefficient_mu 0.188
_exptl_absorpt_correction_T_max 0.9485
_exptl_absorpt_correction_T_min 0.8830
_exptl_absorpt_correction_type multi-scan
_exptl_absorpt_process_details 'SADABS V2014/3 (Bruker AXS Inc.)'
_exptl_crystal_colour Yellow
_exptl_crystal_density_diffrn 1.408
_exptl_crystal_density_meas ?
_exptl_crystal_density_method 'not measured'
_exptl_crystal_description Monoclinic
_exptl_crystal_F_000 936
_exptl_crystal_recrystallization_method 'Re-crystallisation from solvent: Acetone'
_exptl_crystal_size_max 0.30
_exptl_crystal_size_mid 0.07
_exptl_crystal_size_min 0.07
_refine_diff_density_max 0.530
_refine_diff_density_min -0.433
_refine_diff_density_rms 0.138
_refine_ls_extinction_method none
_refine_ls_goodness_of_fit_ref 1.157
_refine_ls_hydrogen_treatment constr
_refine_ls_matrix_type full
_refine_ls_number_parameters 290
_refine_ls_number_reflns 4291
_refine_ls_number_restraints 0
_refine_ls_restrained_S_all 1.157
_refine_ls_R_factor_all 0.0550
_refine_ls_R_factor_gt 0.0397
_refine_ls_shift/su_max 0.002
_refine_ls_shift/su_mean 0.000
_refine_ls_structure_factor_coef Fsqd
_refine_ls_weighting_details 'w=1/[\s^2^(Fo^2^)+(0.0923P)^2^+0.2124P] where P=(Fo^2^+2Fc^2^)/3'
_refine_ls_weighting_scheme calc
_refine_ls_wR_factor_gt 0.1212
_refine_ls_wR_factor_ref 0.1514
_reflns_Friedel_coverage 0.000
_reflns_number_gt 3541
_reflns_number_total 4291
_reflns_threshold_expression 'I > 2\s(I)'
_cod_data_source_file c5ra12063b2.cif
_cod_data_source_block 140905LT_a
_cod_depositor_comments
;
The following automatic conversions were performed:

'_exptl_crystal_density_meas' value 'not measured' was changed to '?'
- the value is perceived as not measured.

Automatic conversion script
Id: cif_fix_values 3271 2015-04-21 07:52:19Z andrius 
;
_cod_database_code 7221936
_shelx_space_group_comment
;
The symmetry employed for this shelxl refinement is uniquely defined
by the following loop, which should always be used as a source of
symmetry information in preference to the above space-group names.
They are only intended as comments.
;
_shelxl_version_number 2014-3

loop_
_space_group_symop_operation_xyz
'x, y, z'
'-x, y+1/2, -z+1/2'
'-x, -y, -z'
'x, -y-1/2, z-1/2'

loop_
_atom_site_label
_atom_site_type_symbol
_atom_site_fract_x
_atom_site_fract_y
_atom_site_fract_z
_atom_site_U_iso_or_equiv
_atom_site_adp_type
_atom_site_occupancy
_atom_site_site_symmetry_order
_atom_site_calc_flag
_atom_site_refinement_flags_posn
_atom_site_refinement_flags_adp
C1 C 0.28459(15) 0.42711(9) 0.3163(2) 0.0146(4) Uani 1 1 d . .
C2 C 0.37071(15) 0.42704(9) 0.0790(2) 0.0132(4) Uani 1 1 d . .
H2 H 0.4156 0.3929 0.1300 0.016 Uiso 1 1 calc R U
C3 C 0.39494(14) 0.45104(9) -0.0626(2) 0.0127(4) Uani 1 1 d . .
C4 C 0.34526(15) 0.50897(9) -0.1509(2) 0.0124(4) Uani 1 1 d . .
C5 C 0.12238(16) 0.47531(10) 0.2164(2) 0.0161(4) Uani 1 1 d . .
C6 C 0.31920(15) 0.58400(9) -0.3535(2) 0.0134(4) Uani 1 1 d . .
C7 C 0.32247(16) 0.62041(10) -0.4970(2) 0.0165(4) Uani 1 1 d . .
H7 H 0.3702 0.6094 -0.5697 0.020 Uiso 1 1 calc R U
C8 C 0.25295(15) 0.67293(10) -0.5269(2) 0.0168(4) Uani 1 1 d . .
H8 H 0.2522 0.6984 -0.6233 0.020 Uiso 1 1 calc R U
C9 C 0.18319(16) 0.68981(10) -0.4186(2) 0.0191(4) Uani 1 1 d . .
H9 H 0.1375 0.7269 -0.4419 0.023 Uiso 1 1 calc R U
C10 C 0.18001(16) 0.65320(10) -0.2784(2) 0.0186(4) Uani 1 1 d . .
H10 H 0.1323 0.6648 -0.2061 0.022 Uiso 1 1 calc R U
C11 C 0.24859(15) 0.59856(9) -0.2448(2) 0.0148(4) Uani 1 1 d . .
C12 C 0.26504(15) 0.55053(9) -0.1168(2) 0.0146(4) Uani 1 1 d . .
C13 C 0.20309(16) 0.54750(9) 0.0209(2) 0.0161(4) Uani 1 1 d . .
H13A H 0.1320 0.5677 -0.0149 0.019 Uiso 1 1 calc R U
H13B H 0.2408 0.5737 0.1140 0.019 Uiso 1 1 calc R U
C14 C 0.18804(15) 0.47759(10) 0.0790(2) 0.0156(4) Uani 1 1 d . .
H14 H 0.1531 0.4500 -0.0151 0.019 Uiso 1 1 calc R U
C15 C 0.15499(16) 0.43649(10) 0.5108(2) 0.0172(4) Uani 1 1 d . .
H15A H 0.0986 0.4686 0.5252 0.021 Uiso 1 1 calc R U
H15B H 0.2172 0.4443 0.5984 0.021 Uiso 1 1 calc R U
C16 C 0.11282(17) 0.36635(10) 0.5268(2) 0.0205(5) Uani 1 1 d . .
H16A H 0.0386 0.3634 0.4664 0.025 Uiso 1 1 calc R U
H16B H 0.1572 0.3350 0.4759 0.025 Uiso 1 1 calc R U
C17 C 0.11440(16) 0.34683(9) 0.7038(2) 0.0173(4) Uani 1 1 d . .
C18 C 0.02275(17) 0.35048(10) 0.7745(2) 0.0208(5) Uani 1 1 d . .
H18 H -0.0423 0.3656 0.7115 0.025 Uiso 1 1 calc R U
C19 C 0.0258(2) 0.33208(10) 0.9371(3) 0.0267(5) Uani 1 1 d . .
H19 H -0.0372 0.3347 0.9846 0.032 Uiso 1 1 calc R U
C20 C 0.1203(2) 0.30988(10) 1.0301(2) 0.0283(5) Uani 1 1 d . .
H20 H 0.1223 0.2975 1.1412 0.034 Uiso 1 1 calc R U
C21 C 0.21173(19) 0.30582(10) 0.9605(2) 0.0267(5) Uani 1 1 d . .
H21 H 0.2765 0.2900 1.0234 0.032 Uiso 1 1 calc R U
C22 C 0.20895(17) 0.32481(10) 0.7988(2) 0.0212(5) Uani 1 1 d . .
H22 H 0.2724 0.3227 0.7524 0.025 Uiso 1 1 calc R U
C23 C 0.48223(15) 0.41590(9) -0.1266(2) 0.0131(4) Uani 1 1 d . .
C24 C 0.58321(16) 0.31549(10) -0.1116(2) 0.0180(4) Uani 1 1 d . .
H24A H 0.6274 0.2940 -0.0160 0.022 Uiso 1 1 calc R U
H24B H 0.6307 0.3431 -0.1670 0.022 Uiso 1 1 calc R U
C25 C 0.52972(19) 0.26391(11) -0.2284(2) 0.0254(5) Uani 1 1 d . .
H25A H 0.4755 0.2408 -0.1784 0.038 Uiso 1 1 calc R U
H25B H 0.5833 0.2323 -0.2525 0.038 Uiso 1 1 calc R U
H25C H 0.4955 0.2851 -0.3303 0.038 Uiso 1 1 calc R U
N1 N 0.28862(12) 0.44640(8) 0.15754(18) 0.0137(4) Uani 1 1 d . .
N2 N 0.18690(13) 0.44676(8) 0.35115(18) 0.0157(4) Uani 1 1 d . .
N3 N 0.37735(13) 0.52971(8) -0.29409(18) 0.0137(3) Uani 1 1 d . .
H3 H 0.4274 0.5109 -0.3400 0.016 Uiso 1 1 calc R U
O1 O 0.03200(11) 0.49503(7) 0.21324(16) 0.0223(3) Uani 1 1 d . .
O2 O 0.53065(11) 0.43728(7) -0.23014(15) 0.0154(3) Uani 1 1 d . .
O3 O 0.50184(11) 0.35641(7) -0.05729(16) 0.0187(3) Uani 1 1 d . .
S1 S 0.37874(4) 0.38866(3) 0.44123(6) 0.02125(18) Uani 1 1 d . .

loop_
_atom_site_aniso_label
_atom_site_aniso_U_11
_atom_site_aniso_U_22
_atom_site_aniso_U_33
_atom_site_aniso_U_23
_atom_site_aniso_U_13
_atom_site_aniso_U_12
C1 0.0165(10) 0.0140(10) 0.0144(8) -0.0025(8) 0.0057(7) -0.0020(7)
C2 0.0127(9) 0.0127(9) 0.0145(8) -0.0028(7) 0.0031(7) 0.0015(7)
C3 0.0119(9) 0.0124(9) 0.0140(8) -0.0030(7) 0.0027(7) -0.0004(7)
C4 0.0136(10) 0.0129(9) 0.0109(8) -0.0018(7) 0.0025(7) -0.0026(7)
C5 0.0167(10) 0.0144(10) 0.0176(9) 0.0005(8) 0.0046(8) -0.0006(8)
C6 0.0132(10) 0.0130(9) 0.0134(8) -0.0010(7) 0.0009(7) -0.0012(7)
C7 0.0154(10) 0.0202(10) 0.0150(9) -0.0001(8) 0.0060(7) -0.0015(8)
C8 0.0161(10) 0.0192(10) 0.0150(8) 0.0042(8) 0.0024(7) -0.0004(8)
C9 0.0190(10) 0.0180(10) 0.0198(9) 0.0042(8) 0.0022(8) 0.0041(8)
C10 0.0162(10) 0.0229(11) 0.0180(9) 0.0004(8) 0.0063(8) 0.0041(8)
C11 0.0147(10) 0.0155(10) 0.0138(9) -0.0008(7) 0.0016(7) -0.0004(7)
C12 0.0146(10) 0.0159(10) 0.0136(8) -0.0007(7) 0.0029(7) 0.0002(7)
C13 0.0170(10) 0.0166(10) 0.0161(9) 0.0025(8) 0.0068(8) 0.0027(7)
C14 0.0140(10) 0.0167(10) 0.0163(8) -0.0005(8) 0.0032(7) 0.0010(7)
C15 0.0199(11) 0.0190(10) 0.0153(9) -0.0009(8) 0.0103(8) -0.0011(8)
C16 0.0237(11) 0.0219(11) 0.0168(9) -0.0011(8) 0.0062(8) -0.0084(8)
C17 0.0228(11) 0.0120(10) 0.0177(9) -0.0013(8) 0.0056(8) -0.0059(8)
C18 0.0244(11) 0.0153(10) 0.0245(10) -0.0017(8) 0.0094(9) -0.0039(8)
C19 0.0408(14) 0.0152(10) 0.0294(11) -0.0028(9) 0.0210(10) -0.0052(9)
C20 0.0559(16) 0.0134(11) 0.0169(9) 0.0011(8) 0.0104(10) -0.0053(10)
C21 0.0382(14) 0.0149(10) 0.0236(10) -0.0002(9) -0.0046(9) -0.0036(9)
C22 0.0224(11) 0.0183(11) 0.0235(10) -0.0036(8) 0.0055(8) -0.0048(8)
C23 0.0141(10) 0.0136(10) 0.0113(8) -0.0023(7) 0.0010(7) -0.0010(7)
C24 0.0201(11) 0.0159(10) 0.0204(9) 0.0020(8) 0.0099(8) 0.0069(8)
C25 0.0307(13) 0.0224(11) 0.0243(10) -0.0031(9) 0.0077(9) 0.0059(9)
N1 0.0137(8) 0.0140(8) 0.0145(7) 0.0017(6) 0.0054(6) 0.0022(6)
N2 0.0171(9) 0.0172(9) 0.0147(7) 0.0001(6) 0.0082(6) 0.0010(6)
N3 0.0143(8) 0.0155(8) 0.0127(7) 0.0005(6) 0.0062(6) 0.0017(6)
O1 0.0174(8) 0.0270(8) 0.0243(7) 0.0050(6) 0.0088(6) 0.0042(6)
O2 0.0170(7) 0.0174(7) 0.0133(6) 0.0000(5) 0.0066(5) 0.0019(5)
O3 0.0218(8) 0.0139(7) 0.0234(7) 0.0030(6) 0.0126(6) 0.0060(6)
S1 0.0178(3) 0.0313(3) 0.0146(3) 0.0041(2) 0.0029(2) 0.0059(2)

loop_
_atom_type_symbol
_atom_type_description
_atom_type_scat_dispersion_real
_atom_type_scat_dispersion_imag
_atom_type_scat_source
C C 0.0033 0.0016 'International Tables Vol C Tables 4.2.6.8 and 6.1.1.4'
O O 0.0106 0.0060 'International Tables Vol C Tables 4.2.6.8 and 6.1.1.4'
S S 0.1246 0.1234 'International Tables Vol C Tables 4.2.6.8 and 6.1.1.4'
N N 0.0061 0.0033 'International Tables Vol C Tables 4.2.6.8 and 6.1.1.4'
H H 0.0000 0.0000 'International Tables Vol C Tables 4.2.6.8 and 6.1.1.4'

loop_
_geom_angle_atom_site_label_1
_geom_angle_atom_site_label_2
_geom_angle_atom_site_label_3
_geom_angle
N2 C1 N1 107.29(15)
N2 C1 S1 126.18(14)
N1 C1 S1 126.53(15)
C3 C2 N1 127.50(17)
C3 C2 H2 116.2
N1 C2 H2 116.2
C2 C3 C4 125.37(17)
C2 C3 C23 115.38(16)
C4 C3 C23 119.21(16)
N3 C4 C12 108.81(16)
N3 C4 C3 120.46(17)
C12 C4 C3 130.72(17)
O1 C5 N2 125.49(18)
O1 C5 C14 127.64(17)
N2 C5 C14 106.86(16)
N3 C6 C11 107.60(16)
N3 C6 C7 129.41(18)
C11 C6 C7 122.98(18)
C8 C7 C6 116.66(18)
C8 C7 H7 121.7
C6 C7 H7 121.7
C7 C8 C9 121.78(17)
C7 C8 H8 119.1
C9 C8 H8 119.1
C10 C9 C8 121.02(18)
C10 C9 H9 119.5
C8 C9 H9 119.5
C9 C10 C11 118.93(19)
C9 C10 H10 120.5
C11 C10 H10 120.5
C6 C11 C10 118.61(17)
C6 C11 C12 107.63(17)
C10 C11 C12 133.76(19)
C4 C12 C11 106.47(16)
C4 C12 C13 129.08(17)
C11 C12 C13 124.43(17)
C12 C13 C14 113.00(16)
C12 C13 H13A 109.0
C14 C13 H13A 109.0
C12 C13 H13B 109.0
C14 C13 H13B 109.0
H13A C13 H13B 107.8
N1 C14 C13 113.26(16)
N1 C14 C5 101.52(14)
C13 C14 C5 112.27(16)
N1 C14 H14 109.8
C13 C14 H14 109.8
C5 C14 H14 109.8
N2 C15 C16 111.36(15)
N2 C15 H15A 109.4
C16 C15 H15A 109.4
N2 C15 H15B 109.4
C16 C15 H15B 109.4
H15A C15 H15B 108.0
C17 C16 C15 112.23(15)
C17 C16 H16A 109.2
C15 C16 H16A 109.2
C17 C16 H16B 109.2
C15 C16 H16B 109.2
H16A C16 H16B 107.9
C18 C17 C22 118.78(18)
C18 C17 C16 121.26(19)
C22 C17 C16 119.96(19)
C17 C18 C19 120.4(2)
C17 C18 H18 119.8
C19 C18 H18 119.8
C20 C19 C18 120.3(2)
C20 C19 H19 119.9
C18 C19 H19 119.9
C21 C20 C19 119.72(19)
C21 C20 H20 120.1
C19 C20 H20 120.1
C20 C21 C22 120.0(2)
C20 C21 H21 120.0
C22 C21 H21 120.0
C21 C22 C17 120.9(2)
C21 C22 H22 119.6
C17 C22 H22 119.6
O2 C23 O3 122.93(18)
O2 C23 C3 125.12(17)
O3 C23 C3 111.95(16)
O3 C24 C25 109.26(17)
O3 C24 H24A 109.8
C25 C24 H24A 109.8
O3 C24 H24B 109.8
C25 C24 H24B 109.8
H24A C24 H24B 108.3
C24 C25 H25A 109.5
C24 C25 H25B 109.5
H25A C25 H25B 109.5
C24 C25 H25C 109.5
H25A C25 H25C 109.5
H25B C25 H25C 109.5
C2 N1 C1 121.51(16)
C2 N1 C14 125.61(15)
C1 N1 C14 111.91(15)
C1 N2 C5 112.31(15)
C1 N2 C15 123.02(16)
C5 N2 C15 124.64(17)
C6 N3 C4 109.49(16)
C6 N3 H3 125.3
C4 N3 H3 125.3
C23 O3 C24 118.12(15)

loop_
_geom_bond_atom_site_label_1
_geom_bond_atom_site_label_2
_geom_bond_distance
C1 N2 1.378(2)
C1 N1 1.381(2)
C1 S1 1.6391(19)
C2 C3 1.352(3)
C2 N1 1.376(2)
C2 H2 0.9500
C3 C4 1.470(2)
C3 C23 1.489(3)
C4 N3 1.383(2)
C4 C12 1.388(3)
C5 O1 1.210(2)
C5 N2 1.393(2)
C5 C14 1.521(3)
C6 N3 1.370(2)
C6 C11 1.405(3)
C6 C7 1.406(3)
C7 C8 1.379(3)
C7 H7 0.9500
C8 C9 1.405(3)
C8 H8 0.9500
C9 C10 1.385(3)
C9 H9 0.9500
C10 C11 1.408(3)
C10 H10 0.9500
C11 C12 1.429(3)
C12 C13 1.492(3)
C13 C14 1.521(3)
C13 H13A 0.9900
C13 H13B 0.9900
C14 N1 1.473(2)
C14 H14 1.0000
C15 N2 1.462(2)
C15 C16 1.535(3)
C15 H15A 0.9900
C15 H15B 0.9900
C16 C17 1.516(3)
C16 H16A 0.9900
C16 H16B 0.9900
C17 C18 1.389(3)
C17 C22 1.392(3)
C18 C19 1.392(3)
C18 H18 0.9500
C19 C20 1.386(3)
C19 H19 0.9500
C20 C21 1.382(3)
C20 H20 0.9500
C21 C22 1.388(3)
C21 H21 0.9500
C22 H22 0.9500
C23 O2 1.216(2)
C23 O3 1.342(2)
C24 O3 1.454(2)
C24 C25 1.507(3)
C24 H24A 0.9900
C24 H24B 0.9900
C25 H25A 0.9800
C25 H25B 0.9800
C25 H25C 0.9800
N3 H3 0.8800
